data_2011902
loop_
_publ_author_name
'Elmali, Ayhan'
'Elerman, Yal\;c\?in'
'Svoboda, Ingrid'

_publ_section_title
;
 {Bis[2-(2-oxido-1-naphthylmethylideneamino)phenyl]
 disulfide}chloroiron(III)
;
_journal_issue 4
_journal_name_full 'Acta Crystallographica Section C'
_journal_page_first 375
_journal_page_last 376
_journal_paper_doi 10.1107/S0108270101000038
_journal_volume 57
_journal_year 2001
_chemical_formula_iupac '[Fe Cl (C34 H22 N2 O2 S2)]'
_chemical_formula_moiety 'C34 H22 Cl Fe N2 O2 S2'
_chemical_formula_sum 'C34 H22 Cl Fe N2 O2 S2'
_chemical_formula_weight 645.96
_chemical_name_systematic
;
 ?
;
_space_group_IT_number 19
_symmetry_cell_setting orthorhombic
_symmetry_space_group_name_Hall 'P 2ac 2ab'
_symmetry_space_group_name_H-M 'P 21 21 21'
_audit_creation_method SHELXL-97
_cell_angle_alpha 90.00
_cell_angle_beta 90.00
_cell_angle_gamma 90.00
_cell_formula_units_Z 4
_cell_length_a 8.558(3)
_cell_length_b 12.989(3)
_cell_length_c 24.991(5)
_cell_measurement_reflns_used 25
_cell_measurement_temperature 293(2)
_cell_measurement_theta_max 13.87
_cell_measurement_theta_min 2.96
_cell_volume 2778.0(13)
_computing_cell_refinement
;
Nonius Diffractometer Control Software
;
_computing_data_collection
;
Nonius Diffractometer Control Software (Nonius, 1993)
;
_computing_data_reduction 'X-RED (Stoe & Cie, 1991)'
_computing_molecular_graphics 'ORTEP-3 (Farrugia, 1997)'
_computing_publication_material SHELXL97
_computing_structure_refinement 'SHELXL97 (Sheldrick, 1997)'
_computing_structure_solution 'SHELXS97 (Sheldrick, 1997)'
_diffrn_ambient_temperature 293(2)
_diffrn_measured_fraction_theta_full 1.000
_diffrn_measured_fraction_theta_max 1.000
_diffrn_measurement_device_type 'Nonius CAD-4'
_diffrn_measurement_method \w/2\q
_diffrn_radiation_monochromator graphite
_diffrn_radiation_source 'fine-focus sealed tube'
_diffrn_radiation_type MoK\a
_diffrn_radiation_wavelength .71073
_diffrn_reflns_av_R_equivalents .018
_diffrn_reflns_av_sigmaI/netI .0183
_diffrn_reflns_limit_h_max 7
_diffrn_reflns_limit_h_min -10
_diffrn_reflns_limit_k_max 1
_diffrn_reflns_limit_k_min -16
_diffrn_reflns_limit_l_max 1
_diffrn_reflns_limit_l_min -30
_diffrn_reflns_number 5939
_diffrn_reflns_theta_full 25.97
_diffrn_reflns_theta_max 25.97
_diffrn_reflns_theta_min 1.63
_diffrn_standards_decay_% .02
_diffrn_standards_interval_time 120
_diffrn_standards_number 3
_exptl_absorpt_coefficient_mu .827
_exptl_absorpt_correction_T_max .774
_exptl_absorpt_correction_T_min .593
_exptl_absorpt_correction_type 'empirical via \y scans (North et al., 1968)'
_exptl_crystal_colour 'dark red'
_exptl_crystal_density_diffrn 1.544
_exptl_crystal_density_method 'not measured'
_exptl_crystal_description plate
_exptl_crystal_F_000 1324
_exptl_crystal_size_max .55
_exptl_crystal_size_mid .40
_exptl_crystal_size_min .075
_refine_diff_density_max .270
_refine_diff_density_min -.244
_refine_ls_abs_structure_details 'Flack (1983)'
_refine_ls_abs_structure_Flack -.012(11)
_refine_ls_extinction_method none
_refine_ls_goodness_of_fit_ref 1.078
_refine_ls_hydrogen_treatment constr
_refine_ls_matrix_type full
_refine_ls_number_parameters 379
_refine_ls_number_reflns 5069
_refine_ls_number_restraints 0
_refine_ls_restrained_S_all 1.078
_refine_ls_R_factor_all .029
_refine_ls_R_factor_gt .024
_refine_ls_shift/su_max .001
_refine_ls_shift/su_mean .000
_refine_ls_structure_factor_coef Fsqd
_refine_ls_weighting_details 'w = 1/[\s^2^(Fo^2^)+(0.0392P)^2^+0.4861P] where P = (Fo^2^+2Fc^2^)/3'
_refine_ls_weighting_scheme calc
_refine_ls_wR_factor_ref .067
_reflns_number_gt 4728
_reflns_number_total 5069
_reflns_threshold_expression I>2\s(I)
_cod_data_source_file sk1428.cif
_cod_data_source_block I
_cod_depositor_comments
;
The following automatic conversions were performed:

'_refine_ls_weighting_scheme' value 'calc w =
1/[\s^2^(Fo^2^)+(0.0392P)^2^+0.4861P] where P = (Fo^2^+2Fc^2^)/3' was
changed to 'calc'. New tag '_refine_ls_weighting_details' was
created. The value of the new tag was set to 'w =
1/[\s^2^(Fo^2^)+(0.0392P)^2^+0.4861P] where P = (Fo^2^+2Fc^2^)/3'.

Automatic conversion script
Id: cif_fix_values 3143 2015-03-26 13:38:13Z robertas 
;
_cod_database_code 2011902
_cod_database_fobs_code 2011902

loop_
_symmetry_equiv_pos_as_xyz
'x, y, z'
'x+1/2, -y+1/2, -z'
'-x, y+1/2, -z+1/2'
'-x+1/2, -y, z+1/2'

loop_
_atom_site_label
_atom_site_fract_x
_atom_site_fract_y
_atom_site_fract_z
_atom_site_U_iso_or_equiv
_atom_site_adp_type
_atom_site_calc_flag
_atom_site_refinement_flags
_atom_site_occupancy
_atom_site_disorder_assembly
_atom_site_disorder_group
_atom_site_type_symbol
C1 .6630(2) .73301(14) .31384(7) .0324(4) Uani d . 1 . . C
C2 .6148(3) .69691(17) .36385(8) .0392(5) Uani d . 1 . . C
H2 .5525 .7379 .3857 .047 Uiso calc R 1 . . H
C3 .6599(3) .60074(17) .38066(8) .0428(5) Uani d . 1 . . C
H3 .6281 .5766 .4140 .051 Uiso calc R 1 . . H
C4 .7522(3) .53981(16) .34829(9) .0423(5) Uani d . 1 . . C
H4 .7849 .4757 .3605 .051 Uiso calc R 1 . . H
C5 .7965(3) .57268(15) .29822(8) .0364(4) Uani d . 1 . . C
H5 .8574 .5305 .2766 .044 Uiso calc R 1 . . H
C6 .7498(2) .66971(14) .27996(8) .0307(4) Uani d . 1 . . C
C7 .8002(2) .64240(15) .18932(7) .0341(4) Uani d . 1 . . C
H7 .7818 .5735 .1973 .041 Uiso calc R 1 . . H
C8 .8363(3) .66746(15) .13501(8) .0358(4) Uani d . 1 . . C
C9 .7880(3) .59794(16) .09261(8) .0398(5) Uani d . 1 . . C
C10 .7155(3) .50200(19) .10189(9) .0537(6) Uani d . 1 . . C
H10 .7068 .4777 .1368 .064 Uiso calc R 1 . . H
C11 .6578(4) .4439(2) .06069(11) .0647(8) Uani d . 1 . . C
H11 .6113 .3807 .0680 .078 Uiso calc R 1 . . H
C12 .6680(4) .4781(2) .00775(11) .0627(7) Uani d . 1 . . C
H12 .6250 .4394 -.0199 .075 Uiso calc R 1 . . H
C13 .7411(3) .5680(2) -.00263(10) .0552(7) Uani d . 1 . . C
H13 .7510 .5898 -.0379 .066 Uiso calc R 1 . . H
C14 .8028(3) .62985(18) .03884(8) .0454(5) Uani d . 1 . . C
C15 .8752(4) .7256(2) .02764(9) .0589(7) Uani d . 1 . . C
H15 .8870 .7460 -.0078 .071 Uiso calc R 1 . . H
C16 .9277(3) .78813(19) .06710(10) .0541(7) Uani d . 1 . . C
H16 .9796 .8487 .0583 .065 Uiso calc R 1 . . H
C17 .9047(3) .76260(16) .12177(9) .0389(5) Uani d . 1 . . C
C18 .3952(2) .77534(15) .21298(8) .0378(4) Uani d . 1 . . C
C19 .2837(3) .69704(18) .21318(11) .0506(6) Uani d . 1 . . C
H19 .2212 .6876 .2432 .061 Uiso calc R 1 . . H
C20 .2649(3) .6338(2) .16980(12) .0590(7) Uani d . 1 . . C
H20 .1900 .5820 .1705 .071 Uiso calc R 1 . . H
C21 .3568(3) .64697(18) .12537(11) .0531(6) Uani d . 1 . . C
H21 .3437 .6041 .0959 .064 Uiso calc R 1 . . H
C22 .4688(3) .72385(17) .12419(9) .0407(5) Uani d . 1 . . C
H22 .5313 .7317 .0940 .049 Uiso calc R 1 . . H
C23 .4891(2) .78954(15) .16774(8) .0337(4) Uani d . 1 . . C
C24 .6118(2) .92253(14) .12338(8) .0333(4) Uani d . 1 . . C
H24 .5380 .9065 .0974 .040 Uiso calc R 1 . . H
C25 .7144(2) 1.00621(14) .11135(8) .0346(4) Uani d . 1 . . C
C26 .7104(3) 1.05080(16) .05849(8) .0381(5) Uani d . 1 . . C
C27 .6413(3) 1.00198(19) .01401(9) .0472(5) Uani d . 1 . . C
H27 .5984 .9367 .0181 .057 Uiso calc R 1 . . H
C28 .6360(3) 1.0485(2) -.03515(10) .0562(7) Uani d . 1 . . C
H28 .5870 1.0154 -.0635 .067 Uiso calc R 1 . . H
C29 .7029(3) 1.1445(2) -.04302(10) .0616(7) Uani d . 1 . . C
H29 .6985 1.1757 -.0765 .074 Uiso calc R 1 . . H
C30 .7750(4) 1.1929(2) -.00148(11) .0579(7) Uani d . 1 . . C
H30 .8213 1.2568 -.0071 .070 Uiso calc R 1 . . H
C31 .7808(3) 1.14813(17) .04984(9) .0434(5) Uani d . 1 . . C
C32 .8559(3) 1.19764(17) .09423(10) .0493(6) Uani d . 1 . . C
H32 .8991 1.2627 .0894 .059 Uiso calc R 1 . . H
C33 .8659(3) 1.15326(15) .14241(9) .0421(5) Uani d . 1 . . C
H33 .9175 1.1876 .1699 .051 Uiso calc R 1 . . H
C34 .7992(3) 1.05444(14) .15279(8) .0353(4) Uani d . 1 . . C
N1 .60919(19) .86619(12) .16632(6) .0320(3) Uani d . 1 . . N
N2 .79098(19) .70777(11) .22836(6) .0309(3) Uani d . 1 . . N
O1 .81454(19) 1.01521(10) .20029(6) .0390(3) Uani d . 1 . . O
O2 .94517(18) .83141(11) .15752(6) .0412(3) Uani d . 1 . . O
S1 .62204(6) .86184(4) .294950(19) .03709(12) Uani d . 1 . . S
S2 .39412(7) .85892(5) .26873(2) .04634(14) Uani d . 1 . . S
Cl1 .98794(6) .88678(4) .28787(2) .04487(13) Uani d . 1 . . Cl
Fe1 .81711(3) .870103(19) .216916(11) .03199(8) Uani d . 1 . . Fe

loop_
_atom_site_aniso_label
_atom_site_aniso_U_11
_atom_site_aniso_U_22
_atom_site_aniso_U_33
_atom_site_aniso_U_12
_atom_site_aniso_U_13
_atom_site_aniso_U_23
C1 .0348(10) .0295(9) .0331(9) -.0004(8) -.0030(8) -.0003(7)
C2 .0399(12) .0448(12) .0329(10) -.0029(10) -.0006(9) -.0025(8)
C3 .0516(14) .0447(11) .0321(9) -.0118(10) -.0004(9) .0074(8)
C4 .0515(13) .0325(10) .0428(11) -.0041(9) -.0077(10) .0087(9)
C5 .0418(12) .0293(9) .0380(10) -.0007(9) -.0012(9) .0007(8)
C6 .0321(10) .0282(8) .0318(9) -.0041(7) -.0012(8) .0018(7)
C7 .0401(11) .0256(8) .0366(9) .0009(8) .0019(9) .0020(7)
C8 .0401(12) .0308(9) .0364(10) .0052(9) .0059(9) .0024(7)
C9 .0431(13) .0361(10) .0401(10) .0079(9) .0089(9) -.0010(8)
C10 .0762(19) .0429(12) .0420(11) -.0085(13) .0079(12) -.0046(10)
C11 .081(2) .0533(15) .0594(15) -.0139(14) .0091(14) -.0147(12)
C12 .0697(19) .0690(18) .0496(13) .0069(16) -.0048(13) -.0205(12)
C13 .0620(17) .0678(17) .0360(11) .0157(14) .0043(11) -.0052(11)
C14 .0525(14) .0450(11) .0386(10) .0136(12) .0100(10) -.0014(9)
C15 .082(2) .0556(14) .0391(12) .0107(14) .0217(12) .0082(11)
C16 .0676(18) .0423(12) .0523(13) -.0013(12) .0263(12) .0089(11)
C17 .0369(12) .0344(10) .0453(11) .0037(9) .0105(9) .0024(9)
C18 .0341(10) .0365(10) .0429(10) .0025(8) .0001(9) .0086(9)
C19 .0400(12) .0501(12) .0619(13) -.0074(10) .0046(11) .0169(11)
C20 .0470(14) .0431(12) .0869(18) -.0164(12) -.0040(13) .0145(14)
C21 .0538(15) .0389(12) .0666(15) -.0104(11) -.0118(12) -.0030(11)
C22 .0422(12) .0356(10) .0444(11) -.0018(10) -.0034(10) .0017(9)
C23 .0325(11) .0291(9) .0395(10) -.0002(8) -.0020(8) .0060(8)
C24 .0346(11) .0283(9) .0370(9) .0001(8) .0000(8) .0008(8)
C25 .0365(12) .0258(9) .0413(10) -.0004(8) .0004(9) .0033(8)
C26 .0349(12) .0354(10) .0440(11) .0030(9) .0036(9) .0076(8)
C27 .0492(15) .0501(13) .0424(11) -.0088(11) .0016(10) .0067(10)
C28 .0515(16) .0743(17) .0426(12) -.0073(14) -.0004(11) .0079(12)
C29 .0613(17) .0754(18) .0482(12) .0017(15) .0037(12) .0269(13)
C30 .0583(17) .0525(14) .0631(15) -.0043(13) .0094(13) .0234(12)
C31 .0405(12) .0367(11) .0530(12) -.0001(10) .0061(10) .0103(9)
C32 .0509(15) .0299(10) .0670(14) -.0047(10) .0058(12) .0117(10)
C33 .0445(12) .0259(9) .0560(12) -.0041(9) -.0037(10) .0014(9)
C34 .0366(11) .0256(9) .0437(10) .0027(8) .0011(9) .0023(8)
N1 .0315(8) .0262(7) .0382(8) -.0021(7) .0007(7) .0027(7)
N2 .0322(9) .0269(7) .0335(7) .0004(6) .0015(7) .0026(6)
O1 .0504(9) .0244(6) .0423(7) -.0017(6) -.0049(7) .0010(5)
O2 .0399(8) .0332(7) .0504(8) -.0030(6) .0099(7) .0010(6)
S1 .0435(3) .0296(2) .0382(2) .0062(2) .0011(2) -.0015(2)
S2 .0385(3) .0548(3) .0457(3) .0139(3) .0044(2) .0011(3)
Cl1 .0434(3) .0380(3) .0532(3) -.0043(2) -.0130(2) .0061(2)
Fe1 .03431(15) .02348(12) .03819(14) -.00129(11) -.00098(12) .00242(11)

loop_
_atom_type_symbol
_atom_type_description
_atom_type_scat_dispersion_real
_atom_type_scat_dispersion_imag
_atom_type_scat_source
C C .0033 .0016 'International Tables Vol C Tables 4.2.6.8 and 6.1.1.4'
H H .0000 .0000 'International Tables Vol C Tables 4.2.6.8 and 6.1.1.4'
N N .0061 .0033 'International Tables Vol C Tables 4.2.6.8 and 6.1.1.4'
O O .0106 .0060 'International Tables Vol C Tables 4.2.6.8 and 6.1.1.4'
S S .1246 .1234 'International Tables Vol C Tables 4.2.6.8 and 6.1.1.4'
Cl Cl .1484 .1585 'International Tables Vol C Tables 4.2.6.8 and 6.1.1.4'
Fe Fe .3463 .8444 'International Tables Vol C Tables 4.2.6.8 and 6.1.1.4'

loop_
_geom_angle_atom_site_label_1
_geom_angle_atom_site_label_2
_geom_angle_atom_site_label_3
_geom_angle
_geom_angle_publ_flag
C6 C1 C2 120.16(18) ?
C6 C1 S1 120.00(14) ?
C2 C1 S1 119.76(16) ?
C3 C2 C1 119.7(2) ?
C3 C2 H2 120.1 ?
C1 C2 H2 120.1 ?
C2 C3 C4 120.20(19) ?
C2 C3 H3 119.9 ?
C4 C3 H3 119.9 ?
C5 C4 C3 120.87(19) ?
C5 C4 H4 119.6 ?
C3 C4 H4 119.6 ?
C4 C5 C6 119.8(2) ?
C4 C5 H5 120.1 ?
C6 C5 H5 120.1 ?
C1 C6 C5 119.05(18) ?
C1 C6 N2 118.46(16) ?
C5 C6 N2 122.47(18) ?
N2 C7 C8 125.37(18) ?
N2 C7 H7 117.3 ?
C8 C7 H7 117.3 ?
C17 C8 C7 120.87(18) ?
C17 C8 C9 119.54(18) ?
C7 C8 C9 119.33(18) ?
C10 C9 C14 117.1(2) ?
C10 C9 C8 123.7(2) ?
C14 C9 C8 119.1(2) ?
C11 C10 C9 121.5(2) ?
C11 C10 H10 119.3 ?
C9 C10 H10 119.3 ?
C10 C11 C12 120.9(3) ?
C10 C11 H11 119.5 ?
C12 C11 H11 119.5 ?
C13 C12 C11 119.0(2) ?
C13 C12 H12 120.5 ?
C11 C12 H12 120.5 ?
C12 C13 C14 121.6(2) ?
C12 C13 H13 119.2 ?
C14 C13 H13 119.2 ?
C13 C14 C9 119.8(2) ?
C13 C14 C15 121.2(2) ?
C9 C14 C15 119.0(2) ?
C16 C15 C14 121.8(2) ?
C16 C15 H15 119.1 ?
C14 C15 H15 119.1 ?
C15 C16 C17 121.0(2) ?
C15 C16 H16 119.5 ?
C17 C16 H16 119.5 ?
O2 C17 C8 123.29(19) ?
O2 C17 C16 117.4(2) ?
C8 C17 C16 119.3(2) ?
C19 C18 C23 119.5(2) ?
C19 C18 S2 116.20(17) ?
C23 C18 S2 124.02(16) ?
C20 C19 C18 121.0(2) ?
C20 C19 H19 119.5 ?
C18 C19 H19 119.5 ?
C19 C20 C21 119.9(2) ?
C19 C20 H20 120.0 ?
C21 C20 H20 120.0 ?
C20 C21 C22 120.3(2) ?
C20 C21 H21 119.9 ?
C22 C21 H21 119.9 ?
C21 C22 C23 120.7(2) ?
C21 C22 H22 119.6 ?
C23 C22 H22 119.6 ?
C22 C23 C18 118.61(19) ?
C22 C23 N1 119.73(19) ?
C18 C23 N1 121.59(18) ?
N1 C24 C25 127.77(19) ?
N1 C24 H24 116.1 ?
C25 C24 H24 116.1 ?
C34 C25 C24 119.95(18) ?
C34 C25 C26 120.40(18) ?
C24 C25 C26 118.87(18) ?
C27 C26 C31 117.35(19) ?
C27 C26 C25 123.47(19) ?
C31 C26 C25 119.2(2) ?
C28 C27 C26 121.5(2) ?
C28 C27 H27 119.2 ?
C26 C27 H27 119.2 ?
C27 C28 C29 120.7(2) ?
C27 C28 H28 119.7 ?
C29 C28 H28 119.7 ?
C30 C29 C28 119.6(2) ?
C30 C29 H29 120.2 ?
C28 C29 H29 120.2 ?
C29 C30 C31 121.3(2) ?
C29 C30 H30 119.4 ?
C31 C30 H30 119.4 ?
C30 C31 C26 119.5(2) ?
C30 C31 C32 122.3(2) ?
C26 C31 C32 118.22(19) ?
C33 C32 C31 122.1(2) ?
C33 C32 H32 118.9 ?
C31 C32 H32 118.9 ?
C32 C33 C34 121.7(2) ?
C32 C33 H33 119.2 ?
C34 C33 H33 119.2 ?
O1 C34 C25 123.27(18) ?
O1 C34 C33 118.58(19) ?
C25 C34 C33 118.10(18) ?
C24 N1 C23 115.11(17) ?
C24 N1 Fe1 116.83(14) ?
C23 N1 Fe1 125.95(12) ?
C7 N2 C6 117.97(16) ?
C7 N2 Fe1 122.60(13) ?
C6 N2 Fe1 119.25(12) ?
C34 O1 Fe1 125.53(12) ?
C17 O2 Fe1 123.85(14) ?
C1 S1 S2 104.76(7) ?
C1 S1 Fe1 96.48(7) ?
S2 S1 Fe1 112.02(3) ?
C18 S2 S1 104.91(7) ?
O2 Fe1 O1 95.51(6) y
O2 Fe1 N2 84.53(6) y
O1 Fe1 N2 171.85(6) y
O2 Fe1 N1 90.66(7) y
O1 Fe1 N1 83.61(6) y
N2 Fe1 N1 88.24(6) y
O2 Fe1 Cl1 104.95(6) y
O1 Fe1 Cl1 94.65(5) y
N2 Fe1 Cl1 93.21(5) y
N1 Fe1 Cl1 164.39(5) y
O2 Fe1 S1 161.90(5) y
O1 Fe1 S1 101.35(5) y
N2 Fe1 S1 77.84(4) y
N1 Fe1 S1 84.78(5) y
Cl1 Fe1 S1 80.35(3) y

loop_
_geom_bond_atom_site_label_1
_geom_bond_atom_site_label_2
_geom_bond_site_symmetry_2
_geom_bond_distance
_geom_bond_publ_flag
C1 C6 . 1.394(3) ?
C1 C2 . 1.397(3) ?
C1 S1 . 1.7738(19) ?
C2 C3 . 1.373(3) ?
C2 H2 . .9300 ?
C3 C4 . 1.380(3) ?
C3 H3 . .9300 ?
C4 C5 . 1.376(3) ?
C4 H4 . .9300 ?
C5 C6 . 1.399(3) ?
C5 H5 . .9300 ?
C6 N2 . 1.425(2) ?
C7 N2 . 1.296(2) ?
C7 C8 . 1.430(3) ?
C7 H7 . .9300 ?
C8 C17 . 1.407(3) ?
C8 C9 . 1.452(3) ?
C9 C10 . 1.411(3) ?
C9 C14 . 1.412(3) ?
C10 C11 . 1.369(4) ?
C10 H10 . .9300 ?
C11 C12 . 1.398(4) ?
C11 H11 . .9300 ?
C12 C13 . 1.350(4) ?
C12 H12 . .9300 ?
C13 C14 . 1.414(3) ?
C13 H13 . .9300 ?
C14 C15 . 1.417(4) ?
C15 C16 . 1.354(4) ?
C15 H15 . .9300 ?
C16 C17 . 1.420(3) ?
C16 H16 . .9300 ?
C17 O2 . 1.310(3) ?
C18 C19 . 1.395(3) ?
C18 C23 . 1.399(3) ?
C18 S2 . 1.766(2) ?
C19 C20 . 1.370(4) ?
C19 H19 . .9300 ?
C20 C21 . 1.371(4) ?
C20 H20 . .9300 ?
C21 C22 . 1.385(3) ?
C21 H21 . .9300 ?
C22 C23 . 1.394(3) ?
C22 H22 . .9300 ?
C23 N1 . 1.431(2) ?
C24 N1 . 1.299(2) ?
C24 C25 . 1.430(3) ?
C24 H24 . .9300 ?
C25 C34 . 1.411(3) ?
C25 C26 . 1.443(3) ?
C26 C27 . 1.410(3) ?
C26 C31 . 1.417(3) ?
C27 C28 . 1.370(3) ?
C27 H27 . .9300 ?
C28 C29 . 1.386(4) ?
C28 H28 . .9300 ?
C29 C30 . 1.361(4) ?
C29 H29 . .9300 ?
C30 C31 . 1.410(3) ?
C30 H30 . .9300 ?
C31 C32 . 1.434(3) ?
C32 C33 . 1.338(3) ?
C32 H32 . .9300 ?
C33 C34 . 1.428(3) ?
C33 H33 . .9300 ?
C34 O1 . 1.298(2) ?
N1 Fe1 . 2.1834(17) y
N2 Fe1 . 2.1396(16) y
O1 Fe1 . 1.9302(14) y
O2 Fe1 . 1.9122(15) y
S1 S2 . 2.0580(10) y
S1 Fe1 . 2.5694(7) y
Cl1 Fe1 . 2.3084(7) y

loop_
_geom_torsion_atom_site_label_1
_geom_torsion_atom_site_label_2
_geom_torsion_atom_site_label_3
_geom_torsion_atom_site_label_4
_geom_torsion
C6 C1 C2 C3 3.3(3)
S1 C1 C2 C3 -173.53(17)
C1 C2 C3 C4 -.1(3)
C2 C3 C4 C5 -2.1(3)
C3 C4 C5 C6 1.0(3)
C2 C1 C6 C5 -4.3(3)
S1 C1 C6 C5 172.52(15)
C2 C1 C6 N2 177.34(18)
S1 C1 C6 N2 -5.9(3)
C4 C5 C6 C1 2.2(3)
C4 C5 C6 N2 -179.52(18)
N2 C7 C8 C17 16.7(3)
N2 C7 C8 C9 -157.4(2)
C17 C8 C9 C10 -178.6(2)
C7 C8 C9 C10 -4.4(3)
C17 C8 C9 C14 -3.6(3)
C7 C8 C9 C14 170.6(2)
C14 C9 C10 C11 -1.9(4)
C8 C9 C10 C11 173.3(3)
C9 C10 C11 C12 -.4(5)
C10 C11 C12 C13 2.5(5)
C11 C12 C13 C14 -2.1(4)
C12 C13 C14 C9 -.2(4)
C12 C13 C14 C15 -178.1(3)
C10 C9 C14 C13 2.2(3)
C8 C9 C14 C13 -173.2(2)
C10 C9 C14 C15 -179.8(2)
C8 C9 C14 C15 4.8(3)
C13 C14 C15 C16 176.6(3)
C9 C14 C15 C16 -1.4(4)
C14 C15 C16 C17 -3.4(4)
C7 C8 C17 O2 2.9(3)
C9 C8 C17 O2 176.98(19)
C7 C8 C17 C16 -175.1(2)
C9 C8 C17 C16 -1.1(3)
C15 C16 C17 O2 -173.6(2)
C15 C16 C17 C8 4.6(4)
C23 C18 C19 C20 .1(3)
S2 C18 C19 C20 174.02(19)
C18 C19 C20 C21 .1(4)
C19 C20 C21 C22 .2(4)
C20 C21 C22 C23 -.6(4)
C21 C22 C23 C18 .8(3)
C21 C22 C23 N1 177.9(2)
C19 C18 C23 C22 -.6(3)
S2 C18 C23 C22 -173.98(16)
C19 C18 C23 N1 -177.56(19)
S2 C18 C23 N1 9.0(3)
N1 C24 C25 C34 -17.5(3)
N1 C24 C25 C26 172.5(2)
C34 C25 C26 C27 173.5(2)
C24 C25 C26 C27 -16.6(3)
C34 C25 C26 C31 -5.5(3)
C24 C25 C26 C31 164.40(19)
C31 C26 C27 C28 -2.9(4)
C25 C26 C27 C28 178.0(2)
C26 C27 C28 C29 1.9(4)
C27 C28 C29 C30 .2(4)
C28 C29 C30 C31 -1.1(4)
C29 C30 C31 C26 .0(4)
C29 C30 C31 C32 -179.9(3)
C27 C26 C31 C30 2.0(3)
C25 C26 C31 C30 -178.9(2)
C27 C26 C31 C32 -178.1(2)
C25 C26 C31 C32 1.0(3)
C30 C31 C32 C33 -177.7(3)
C26 C31 C32 C33 2.4(4)
C31 C32 C33 C34 -1.3(4)
C24 C25 C34 O1 14.2(3)
C26 C25 C34 O1 -176.0(2)
C24 C25 C34 C33 -163.20(19)
C26 C25 C34 C33 6.6(3)
C32 C33 C34 O1 179.3(2)
C32 C33 C34 C25 -3.3(3)
C25 C24 N1 C23 178.12(19)
C25 C24 N1 Fe1 -17.4(3)
C22 C23 N1 C24 49.7(3)
C18 C23 N1 C24 -133.3(2)
C22 C23 N1 Fe1 -113.18(19)
C18 C23 N1 Fe1 63.8(2)
C8 C7 N2 C6 178.5(2)
C8 C7 N2 Fe1 3.5(3)
C1 C6 N2 C7 -147.16(19)
C5 C6 N2 C7 34.5(3)
C1 C6 N2 Fe1 28.0(2)
C5 C6 N2 Fe1 -150.29(15)
C25 C34 O1 Fe1 30.1(3)
C33 C34 O1 Fe1 -152.52(16)
C8 C17 O2 Fe1 -44.4(3)
C16 C17 O2 Fe1 133.64(19)
C6 C1 S1 S2 101.93(16)
C2 C1 S1 S2 -81.26(17)
C6 C1 S1 Fe1 -12.91(17)
C2 C1 S1 Fe1 163.90(16)
C19 C18 S2 S1 129.12(16)
C23 C18 S2 S1 -57.25(18)
C1 S1 S2 C18 -62.15(10)
Fe1 S1 S2 C18 41.30(8)
C17 O2 Fe1 O1 -124.03(17)
C17 O2 Fe1 N2 47.79(17)
C17 O2 Fe1 N1 -40.38(17)
C17 O2 Fe1 Cl1 139.65(16)
C17 O2 Fe1 S1 34.7(3)
C34 O1 Fe1 O2 41.73(19)
C34 O1 Fe1 N2 -48.2(5)
C34 O1 Fe1 N1 -48.31(18)
C34 O1 Fe1 Cl1 147.27(17)
C34 O1 Fe1 S1 -131.66(17)
C7 N2 Fe1 O2 -28.06(16)
C6 N2 Fe1 O2 156.98(15)
C7 N2 Fe1 O1 62.6(5)
C6 N2 Fe1 O1 -112.3(4)
C7 N2 Fe1 N1 62.77(16)
C6 N2 Fe1 N1 -112.19(14)
C7 N2 Fe1 Cl1 -132.78(16)
C6 N2 Fe1 Cl1 52.26(14)
C7 N2 Fe1 S1 147.81(16)
C6 N2 Fe1 S1 -27.15(13)
C24 N1 Fe1 O2 -55.30(15)
C23 N1 Fe1 O2 107.33(16)
C24 N1 Fe1 O1 40.18(14)
C23 N1 Fe1 O1 -157.20(16)
C24 N1 Fe1 N2 -139.80(15)
C23 N1 Fe1 N2 22.82(16)
C24 N1 Fe1 Cl1 124.57(17)
C23 N1 Fe1 Cl1 -72.8(2)
C24 N1 Fe1 S1 142.25(14)
C23 N1 Fe1 S1 -55.13(15)
C1 S1 Fe1 O2 31.90(18)
S2 S1 Fe1 O2 -76.92(17)
C1 S1 Fe1 O1 -169.73(8)
S2 S1 Fe1 O1 81.45(5)
C1 S1 Fe1 N2 18.55(8)
S2 S1 Fe1 N2 -90.27(5)
C1 S1 Fe1 N1 107.87(8)
S2 S1 Fe1 N1 -.95(5)
C1 S1 Fe1 Cl1 -76.89(7)
S2 S1 Fe1 Cl1 174.29(3)
